data_4023526
loop_
_publ_author_name
'Tao Tu'
'Thierry Maris'
'James D. Wuest'

_publ_section_title
;
 Synthesis and Structure of Spirocyclic Tetraethers Derived from
 [1,1'-Binaphthalene]-2,2'-diol and Pentaerythritol
;
_journal_name_full 'Journal of Organic Chemistry'
_journal_page_first 5255
_journal_page_last 5263
_journal_paper_doi 10.1021/jo800215w
_journal_volume 73
_journal_year 2008
_chemical_absolute_configuration rmad
_chemical_compound_source 'Synthesized by the authors. See text'
_chemical_formula_moiety 'C45 H28 Br4 O4, 2(C6 H6)'
_chemical_formula_sum 'C57 H40 Br4 O4'
_chemical_formula_weight 1108.53
_chemical_name_systematic
; 
 ? 
;
_space_group_IT_number 19
_symmetry_cell_setting orthorhombic
_symmetry_space_group_name_Hall 'P 2ac 2ab'
_symmetry_space_group_name_H-M 'P 21 21 21'
_atom_sites_solution_hydrogens geom
_atom_sites_solution_primary direct
_atom_sites_solution_secondary difmap
_audit_creation_method SHELXL-97
_cell_angle_alpha 90.00
_cell_angle_beta 90.00
_cell_angle_gamma 90.00
_cell_formula_units_Z 4
_cell_length_a 12.5871(9)
_cell_length_b 15.7329(11)
_cell_length_c 23.1693(16)
_cell_measurement_reflns_used 39849
_cell_measurement_temperature 100(2)
_cell_measurement_theta_max 68.38
_cell_measurement_theta_min 3.40
_cell_volume 4588.3(6)
_computing_cell_refinement 'SMART (Bruker, 2003)'
_computing_data_collection 'SMART (Bruker, 2003)'
_computing_data_reduction 'SAINT (Bruker, 2004)'
_computing_molecular_graphics 'SHELXTL (Bruker, 1997)'
_computing_publication_material 'UdMX (local program)'
_computing_structure_refinement 'SHELXL97 (Sheldrick, 1997)'
_computing_structure_solution 'SHELXS97 (Sheldrick, 1997)'
_diffrn_ambient_temperature 100(2)
_diffrn_detector_area_resol_mean 5.5
_diffrn_measured_fraction_theta_full 0.992
_diffrn_measured_fraction_theta_max 0.992
_diffrn_measurement_device_type 'Bruker Smart 6000'
_diffrn_measurement_method \w
_diffrn_radiation_monochromator 'Montel 200 optics'
_diffrn_radiation_source 'Rotating Anode'
_diffrn_radiation_type CuK\a
_diffrn_radiation_wavelength 1.54178
_diffrn_reflns_av_R_equivalents 0.052
_diffrn_reflns_av_sigmaI/netI 0.0286
_diffrn_reflns_limit_h_max 15
_diffrn_reflns_limit_h_min -15
_diffrn_reflns_limit_k_max 18
_diffrn_reflns_limit_k_min -17
_diffrn_reflns_limit_l_max 27
_diffrn_reflns_limit_l_min -27
_diffrn_reflns_number 56065
_diffrn_reflns_theta_full 68.49
_diffrn_reflns_theta_max 68.49
_diffrn_reflns_theta_min 3.40
_diffrn_standards_decay_% 0.00
_diffrn_standards_number 5
_exptl_absorpt_coefficient_mu 4.670
_exptl_absorpt_correction_T_max 0.869
_exptl_absorpt_correction_T_min 0.740
_exptl_absorpt_correction_type multi-scan
_exptl_absorpt_process_details 'Sadabs (Sheldrick,1996)'
_exptl_crystal_colour Colorless
_exptl_crystal_density_diffrn 1.605
_exptl_crystal_density_method 'not measured'
_exptl_crystal_description block
_exptl_crystal_F_000 2216
_exptl_crystal_size_max 0.11
_exptl_crystal_size_mid 0.07
_exptl_crystal_size_min 0.03
_refine_diff_density_max 0.697
_refine_diff_density_min -0.359
_refine_diff_density_rms 0.081
_refine_ls_abs_structure_details 'Flack H D (1983), 3648 Friedel Pairs'
_refine_ls_abs_structure_Flack -0.019(11)
_refine_ls_extinction_method none
_refine_ls_goodness_of_fit_ref 1.057
_refine_ls_hydrogen_treatment constr
_refine_ls_matrix_type full
_refine_ls_number_parameters 586
_refine_ls_number_reflns 8339
_refine_ls_number_restraints 0
_refine_ls_restrained_S_all 1.057
_refine_ls_R_factor_all 0.0320
_refine_ls_R_factor_gt 0.0314
_refine_ls_shift/su_max 0.003
_refine_ls_shift/su_mean 0.000
_refine_ls_structure_factor_coef Fsqd
_refine_ls_weighting_details 'calc w=1/[\s^2^(Fo^2^)+(0.0606P)^2^+0.5806P] where P=(Fo^2^+2Fc^2^)/3'
_refine_ls_weighting_scheme calc
_refine_ls_wR_factor_gt 0.0803
_refine_ls_wR_factor_ref 0.0807
_reflns_number_gt 8148
_reflns_number_total 8339
_reflns_threshold_expression I>2\s(I)
_cod_data_source_file jo800215w-File001.cif
_cod_data_source_block jiw932
_cod_depositor_comments
;
The following automatic conversions were performed:
'_symmetry_cell_setting' value 'Orthorhombic' changed to 'orthorhombic'
according to '/home/saulius/struct/CIF-dictionaries/cif_core.dic'
dictionary named 'cif_core.dic' version 2.4.1 from 2010-06-29.

Automatic conversion script
Id: cif_fix_enum 1527 2010-12-29 10:47:43Z saulius 
;
_cod_database_code 4023526

loop_
_symmetry_equiv_pos_site_id
_symmetry_equiv_pos_as_xyz
1 x,y,z
2 1/2-x,-y,1/2+z
3 1/2+x,1/2-y,-z
4 -x,1/2+y,1/2-z

loop_
_atom_site_aniso_label
_atom_site_aniso_U_11
_atom_site_aniso_U_22
_atom_site_aniso_U_33
_atom_site_aniso_U_23
_atom_site_aniso_U_13
_atom_site_aniso_U_12
Br1 0.01730(13) 0.03461(18) 0.02818(15) 0.00061(12) -0.00108(11) -0.00176(12)
Br2 0.04029(18) 0.02392(16) 0.03200(16) 0.00289(13) -0.00153(13) 0.00413(13)
Br3 0.03792(18) 0.02453(17) 0.0595(2) -0.00073(16) 0.01716(16) 0.00704(14)
Br4 0.03292(17) 0.0398(2) 0.03439(17) -0.00244(14) 0.01522(13) -0.00016(14)
O1 0.0187(9) 0.0235(10) 0.0226(9) -0.0027(8) -0.0005(7) -0.0002(8)
O2 0.0188(9) 0.0251(10) 0.0240(9) 0.0010(8) -0.0013(7) 0.0020(8)
O3 0.0179(9) 0.0215(10) 0.0221(9) -0.0018(8) -0.0002(7) 0.0027(8)
O4 0.0220(9) 0.0261(11) 0.0217(9) -0.0026(8) -0.0004(8) 0.0020(8)
C0 0.0178(12) 0.0220(14) 0.0214(12) 0.0003(11) -0.0026(10) 0.0000(11)
C1 0.0186(12) 0.0223(14) 0.0256(13) -0.0012(11) -0.0022(11) -0.0002(11)
C2 0.0220(13) 0.0256(15) 0.0211(13) -0.0009(11) -0.0025(10) 0.0035(11)
C3 0.0193(13) 0.0237(14) 0.0210(12) -0.0027(11) 0.0015(11) 0.0031(11)
C4 0.0172(13) 0.0243(14) 0.0255(13) -0.0009(12) -0.0019(10) 0.0033(11)
C10 0.0195(13) 0.0252(14) 0.0175(12) -0.0015(11) -0.0001(10) 0.0016(11)
C11 0.0175(12) 0.0254(15) 0.0203(12) 0.0005(11) -0.0006(10) 0.0010(11)
C12 0.0165(12) 0.0264(15) 0.0239(13) -0.0021(11) -0.0006(10) 0.0035(11)
C13 0.0204(12) 0.0263(15) 0.0279(13) 0.0016(12) 0.0037(12) -0.0009(12)
C14 0.0258(14) 0.0297(16) 0.0326(15) 0.0020(13) 0.0048(12) 0.0019(13)
C15 0.0275(15) 0.0209(15) 0.0360(15) -0.0020(13) 0.0042(13) 0.0079(12)
C16 0.0208(13) 0.0286(16) 0.0313(14) 0.0004(13) 0.0050(11) 0.0036(12)
C17 0.0193(13) 0.0288(16) 0.0238(13) -0.0009(12) 0.0009(11) 0.0030(12)
C18 0.0169(13) 0.0330(16) 0.0249(13) -0.0004(12) 0.0050(10) -0.0002(12)
C19 0.0157(13) 0.0283(15) 0.0250(13) -0.0018(12) 0.0035(11) -0.0044(11)
C20 0.0205(13) 0.0208(14) 0.0235(13) 0.0035(11) 0.0001(11) 0.0018(11)
C21 0.0184(13) 0.0194(14) 0.0257(13) 0.0026(11) 0.0016(11) 0.0017(11)
C22 0.0208(13) 0.0183(13) 0.0235(12) 0.0043(12) 0.0034(11) 0.0008(11)
C23 0.0190(12) 0.0224(14) 0.0250(13) -0.0002(11) 0.0060(11) 0.0007(11)
C24 0.0217(13) 0.0252(15) 0.0217(13) 0.0022(11) 0.0021(11) 0.0014(11)
C25 0.0160(12) 0.0222(14) 0.0278(14) 0.0029(12) -0.0018(11) -0.0024(11)
C26 0.0162(12) 0.0244(14) 0.0296(14) 0.0046(12) 0.0067(11) 0.0025(11)
C27 0.0226(13) 0.0170(13) 0.0244(13) 0.0055(11) 0.0031(11) 0.0036(11)
C28 0.0183(12) 0.0257(15) 0.0272(13) 0.0025(12) 0.0076(11) 0.0028(12)
C29 0.0271(14) 0.0225(14) 0.0232(13) -0.0004(11) 0.0053(12) 0.0023(12)
C30 0.0170(12) 0.0225(14) 0.0216(12) 0.0045(11) 0.0001(10) 0.0041(11)
C31 0.0195(12) 0.0231(15) 0.0233(12) 0.0004(11) -0.0039(11) 0.0028(11)
C32 0.0189(12) 0.0233(14) 0.0220(12) 0.0017(11) -0.0022(10) 0.0054(11)
C33 0.0253(13) 0.0244(15) 0.0255(14) -0.0001(12) -0.0024(11) -0.0008(12)
C34 0.0311(15) 0.0280(16) 0.0232(14) -0.0008(12) 0.0029(12) 0.0053(13)
C35 0.0234(13) 0.0318(16) 0.0230(13) 0.0032(12) 0.0076(11) 0.0039(12)
C36 0.0226(14) 0.0253(15) 0.0312(14) 0.0044(12) -0.0010(12) 0.0000(12)
C37 0.0211(13) 0.0236(15) 0.0252(13) 0.0026(12) -0.0011(11) 0.0034(11)
C38 0.0165(13) 0.0249(15) 0.0299(14) 0.0014(12) -0.0030(11) -0.0004(11)
C39 0.0222(13) 0.0225(14) 0.0220(13) -0.0028(11) -0.0031(11) 0.0048(11)
C40 0.0265(14) 0.0227(14) 0.0176(12) -0.0015(11) -0.0012(11) 0.0019(12)
C41 0.0225(13) 0.0236(15) 0.0174(12) -0.0031(11) 0.0002(10) -0.0006(11)
C42 0.0230(13) 0.0261(15) 0.0161(12) 0.0002(11) 0.0018(10) 0.0007(12)
C43 0.0235(14) 0.0283(16) 0.0245(14) 0.0004(12) 0.0016(11) -0.0014(12)
C44 0.0262(14) 0.0296(16) 0.0271(14) -0.0014(12) -0.0019(11) 0.0041(13)
C45 0.0337(15) 0.0201(14) 0.0227(13) -0.0011(11) 0.0012(12) 0.0046(13)
C46 0.0311(15) 0.0268(15) 0.0200(12) -0.0023(11) 0.0039(11) -0.0053(13)
C47 0.0256(14) 0.0244(15) 0.0179(12) -0.0021(11) 0.0027(10) -0.0012(12)
C48 0.0242(14) 0.0267(15) 0.0230(13) -0.0033(11) 0.0027(11) -0.0030(12)
C49 0.0209(13) 0.0335(16) 0.0213(12) -0.0050(12) -0.0008(11) 0.0008(12)
C50 0.0299(17) 0.0319(18) 0.069(2) 0.0067(17) 0.0039(17) -0.0025(15)
C51 0.0282(15) 0.043(2) 0.0371(17) -0.0065(15) 0.0032(13) -0.0071(14)
C52 0.0278(15) 0.047(2) 0.0350(16) 0.0113(15) -0.0014(13) -0.0011(15)
C53 0.0236(15) 0.0299(17) 0.0500(19) 0.0011(15) 0.0069(14) -0.0003(13)
C54 0.0209(14) 0.060(2) 0.0335(16) -0.0034(16) 0.0019(12) -0.0083(15)
C55 0.0263(15) 0.055(2) 0.0455(19) 0.0261(18) -0.0010(14) -0.0053(16)
C56 0.0379(19) 0.039(2) 0.069(3) -0.0092(19) 0.0213(19) -0.0004(16)
C57 0.0311(17) 0.048(2) 0.0452(18) -0.0138(17) 0.0057(14) 0.0050(16)
C58 0.0423(19) 0.039(2) 0.0437(19) -0.0027(16) 0.0092(16) 0.0053(16)
C59 0.0364(18) 0.040(2) 0.060(2) -0.0169(18) 0.0135(17) -0.0003(16)
C60 0.0323(18) 0.070(3) 0.044(2) -0.023(2) -0.0011(15) 0.0146(18)
C61 0.057(2) 0.054(2) 0.047(2) 0.0042(19) 0.0169(19) 0.025(2)

loop_
_atom_site_label
_atom_site_type_symbol
_atom_site_thermal_displace_type
_atom_site_fract_x
_atom_site_fract_y
_atom_site_fract_z
_atom_site_occupancy
_atom_site_U_iso_or_equiv
_atom_site_calc_flag
_atom_site_refinement_flags
Br1 Br Uani 0.92345(2) 0.55848(2) 1.04278(1) 1.000 0.0267(1) . .
Br2 Br Uani 0.66986(3) -0.39659(2) 0.84006(1) 1.000 0.0321(1) . .
Br3 Br Uani 0.22580(3) 0.78014(2) 1.01158(2) 1.000 0.0407(1) . .
Br4 Br Uani 0.97575(3) 0.08731(2) 0.61027(1) 1.000 0.0357(1) . .
O1 O Uani 0.38979(15) 0.28024(13) 0.95877(8) 1.000 0.0216(5) . .
O2 O Uani 0.44024(15) 0.34408(13) 0.85128(8) 1.000 0.0226(5) . .
O3 O Uani 0.56773(15) 0.09054(12) 0.88770(8) 1.000 0.0205(5) . .
O4 O Uani 0.42587(16) 0.08600(13) 0.79766(8) 1.000 0.0233(6) . .
C1 C Uani 0.3335(2) 0.22643(19) 0.91808(12) 1.000 0.0222(8) . .
C0 C Uani 0.4152(2) 0.19125(18) 0.87540(11) 1.000 0.0204(7) . .
C2 C Uani 0.4403(2) 0.25863(19) 0.82889(12) 1.000 0.0229(8) . .
C3 C Uani 0.5126(2) 0.16329(19) 0.91132(11) 1.000 0.0213(8) . .
C4 C Uani 0.3627(2) 0.11499(19) 0.84562(12) 1.000 0.0223(8) . .
C10 C Uani 0.3484(2) 0.35967(19) 0.96653(11) 1.000 0.0207(8) . .
C11 C Uani 0.4119(2) 0.42929(19) 0.95497(11) 1.000 0.0211(8) . .
C12 C Uani 0.3698(2) 0.51233(19) 0.96589(12) 1.000 0.0223(8) . .
C13 C Uani 0.4247(2) 0.5889(2) 0.95198(12) 1.000 0.0249(8) . .
C14 C Uani 0.3830(3) 0.6673(2) 0.96450(13) 1.000 0.0294(9) . .
C15 C Uani 0.2825(3) 0.6719(2) 0.99144(14) 1.000 0.0281(9) . .
C16 C Uani 0.2248(2) 0.6019(2) 1.00355(13) 1.000 0.0269(8) . .
C17 C Uani 0.2655(2) 0.5204(2) 0.99040(12) 1.000 0.0240(8) . .
C18 C Uani 0.2042(2) 0.4470(2) 1.00036(12) 1.000 0.0249(8) . .
C19 C Uani 0.2439(2) 0.3677(2) 0.98834(12) 1.000 0.0230(8) . .
C20 C Uani 0.5303(2) 0.37313(18) 0.87823(12) 1.000 0.0216(8) . .
C21 C Uani 0.5201(2) 0.41568(18) 0.93024(12) 1.000 0.0212(8) . .
C22 C Uani 0.6138(2) 0.44555(18) 0.95812(12) 1.000 0.0209(7) . .
C23 C Uani 0.6117(2) 0.48606(18) 1.01314(12) 1.000 0.0221(8) . .
C24 C Uani 0.7019(2) 0.51711(19) 1.03820(12) 1.000 0.0229(8) . .
C25 C Uani 0.8000(2) 0.50848(19) 1.00956(13) 1.000 0.0220(8) . .
C26 C Uani 0.8076(2) 0.46766(19) 0.95748(13) 1.000 0.0234(8) . .
C27 C Uani 0.7151(2) 0.43521(18) 0.93121(12) 1.000 0.0213(8) . .
C28 C Uani 0.7203(2) 0.39428(19) 0.87684(12) 1.000 0.0237(8) . .
C29 C Uani 0.6306(2) 0.36451(19) 0.85095(12) 1.000 0.0243(8) . .
C30 C Uani 0.6417(2) 0.10294(18) 0.84504(11) 1.000 0.0204(7) . .
C31 C Uani 0.6395(2) 0.04662(19) 0.79965(12) 1.000 0.0220(8) . .
C32 C Uani 0.7159(2) 0.05561(19) 0.75429(11) 1.000 0.0214(7) . .
C33 C Uani 0.7155(2) 0.0036(2) 0.70403(12) 1.000 0.0251(8) . .
C34 C Uani 0.7901(2) 0.0134(2) 0.66181(13) 1.000 0.0274(9) . .
C35 C Uani 0.8700(2) 0.0756(2) 0.66896(12) 1.000 0.0261(8) . .
C36 C Uani 0.8733(2) 0.1278(2) 0.71522(13) 1.000 0.0264(8) . .
C37 C Uani 0.7960(2) 0.12025(19) 0.75925(12) 1.000 0.0233(8) . .
C38 C Uani 0.7975(2) 0.17342(19) 0.80807(13) 1.000 0.0238(8) . .
C39 C Uani 0.7224(2) 0.16557(19) 0.85049(12) 1.000 0.0222(8) . .
C40 C Uani 0.4518(2) 0.00105(19) 0.79956(12) 1.000 0.0223(8) . .
C41 C Uani 0.5568(2) -0.02166(19) 0.79983(12) 1.000 0.0212(8) . .
C42 C Uani 0.5843(2) -0.10945(19) 0.80622(11) 1.000 0.0217(8) . .
C43 C Uani 0.6915(2) -0.1374(2) 0.81240(12) 1.000 0.0254(8) . .
C44 C Uani 0.7158(2) -0.2207(2) 0.82255(13) 1.000 0.0276(8) . .
C45 C Uani 0.6329(2) -0.28093(19) 0.82603(12) 1.000 0.0255(8) . .
C46 C Uani 0.5291(2) -0.2584(2) 0.82008(12) 1.000 0.0260(8) . .
C47 C Uani 0.5020(2) -0.17236(19) 0.81082(12) 1.000 0.0226(8) . .
C48 C Uani 0.3945(2) -0.1449(2) 0.80686(12) 1.000 0.0246(8) . .
C49 C Uani 0.3701(2) -0.0602(2) 0.80148(11) 1.000 0.0252(8) . .
C50 C Uani 0.5336(3) 0.1646(2) 0.14207(18) 1.000 0.0436(11) . .
C51 C Uani 0.5043(3) 0.2113(2) 0.09385(15) 1.000 0.0361(10) . .
C52 C Uani 0.5238(3) 0.2979(2) 0.09269(15) 1.000 0.0366(10) . .
C53 C Uani 0.5708(3) 0.3379(2) 0.13904(15) 1.000 0.0345(10) . .
C54 C Uani 0.5986(2) 0.2906(3) 0.18736(15) 1.000 0.0381(10) . .
C55 C Uani 0.5798(3) 0.2049(3) 0.18892(16) 1.000 0.0423(10) . .
C56 C Uani 0.4534(3) 0.5403(3) 0.16592(19) 1.000 0.0486(14) . .
C57 C Uani 0.4457(3) 0.5930(3) 0.11864(16) 1.000 0.0414(11) . .
C58 C Uani 0.5143(3) 0.6588(2) 0.11182(17) 1.000 0.0417(11) . .
C59 C Uani 0.5909(3) 0.6757(3) 0.15170(18) 1.000 0.0455(11) . .
C60 C Uani 0.5985(3) 0.6255(3) 0.20033(17) 1.000 0.0488(13) . .
C61 C Uani 0.5304(4) 0.5561(3) 0.20776(17) 1.000 0.0527(12) . .
H1A H Uiso 0.27890 0.25980 0.89730 1.000 0.0270 calc R
H1B H Uiso 0.29790 0.17930 0.93870 1.000 0.0270 calc R
H2A H Uiso 0.51090 0.24630 0.81200 1.000 0.0270 calc R
H2B H Uiso 0.38700 0.25440 0.79760 1.000 0.0270 calc R
H3A H Uiso 0.56300 0.21150 0.91390 1.000 0.0260 calc R
H3B H Uiso 0.48890 0.14950 0.95100 1.000 0.0260 calc R
H4A H Uiso 0.35400 0.06820 0.87380 1.000 0.0270 calc R
H4B H Uiso 0.29120 0.13150 0.83170 1.000 0.0270 calc R
H13 H Uiso 0.49200 0.58560 0.93360 1.000 0.0300 calc R
H14 H Uiso 0.42100 0.71760 0.95520 1.000 0.0350 calc R
H16 H Uiso 0.15680 0.60740 1.02090 1.000 0.0320 calc R
H18 H Uiso 0.13440 0.45240 1.01560 1.000 0.0300 calc R
H19 H Uiso 0.20160 0.31850 0.99460 1.000 0.0280 calc R
H23 H Uiso 0.54590 0.49160 1.03290 1.000 0.0270 calc R
H24 H Uiso 0.69850 0.54440 1.07470 1.000 0.0270 calc R
H26 H Uiso 0.87470 0.46130 0.93920 1.000 0.0280 calc R
H28 H Uiso 0.78700 0.38750 0.85820 1.000 0.0280 calc R
H29 H Uiso 0.63530 0.33770 0.81430 1.000 0.0290 calc R
H33 H Uiso 0.66230 -0.03880 0.69980 1.000 0.0300 calc R
H34 H Uiso 0.78840 -0.02110 0.62820 1.000 0.0330 calc R
H36 H Uiso 0.92760 0.16960 0.71820 1.000 0.0320 calc R
H38 H Uiso 0.85150 0.21530 0.81170 1.000 0.0290 calc R
H39 H Uiso 0.72420 0.20170 0.88330 1.000 0.0270 calc R
H43 H Uiso 0.74740 -0.09700 0.80940 1.000 0.0300 calc R
H44 H Uiso 0.78770 -0.23790 0.82720 1.000 0.0330 calc R
H46 H Uiso 0.47500 -0.30040 0.82210 1.000 0.0310 calc R
H48 H Uiso 0.33890 -0.18580 0.80790 1.000 0.0300 calc R
H49 H Uiso 0.29800 -0.04280 0.79900 1.000 0.0300 calc R
H50 H Uiso 0.52200 0.10490 0.14300 1.000 0.0520 calc R
H51 H Uiso 0.47130 0.18410 0.06190 1.000 0.0430 calc R
H52 H Uiso 0.50450 0.33000 0.05960 1.000 0.0440 calc R
H53 H Uiso 0.58400 0.39740 0.13800 1.000 0.0410 calc R
H54 H Uiso 0.63090 0.31780 0.21950 1.000 0.0460 calc R
H55 H Uiso 0.59850 0.17300 0.22220 1.000 0.0510 calc R
H56 H Uiso 0.40650 0.49340 0.17000 1.000 0.0580 calc R
H57 H Uiso 0.39200 0.58320 0.09060 1.000 0.0500 calc R
H58 H Uiso 0.50870 0.69390 0.07860 1.000 0.0500 calc R
H59 H Uiso 0.63880 0.72160 0.14610 1.000 0.0550 calc R
H60 H Uiso 0.65030 0.63820 0.22890 1.000 0.0580 calc R
H61 H Uiso 0.53640 0.52050 0.24070 1.000 0.0630 calc R

loop_
_atom_type_symbol
_atom_type_description
_atom_type_scat_dispersion_real
_atom_type_scat_dispersion_imag
_atom_type_scat_source
C C 0.0181 0.0091 'International Tables Vol C Tables 4.2.6.8 and 6.1.1.4'
H H 0.0000 0.0000 'International Tables Vol C Tables 4.2.6.8 and 6.1.1.4'
O O 0.0492 0.0322 'International Tables Vol C Tables 4.2.6.8 and 6.1.1.4'
Br Br -0.6763 1.2805 'International Tables Vol C Tables 4.2.6.8 and 6.1.1.4'

loop_
_geom_angle_atom_site_label_1
_geom_angle_atom_site_label_2
_geom_angle_atom_site_label_3
_geom_angle
_geom_angle_site_symmetry_1
_geom_angle_site_symmetry_2
_geom_angle_site_symmetry_3
_geom_angle_publ_flag
C1 O1 C10 115.7(2) . . . yes
C2 O2 C20 118.3(2) . . . yes
C3 O3 C30 119.1(2) . . . yes
C4 O4 C40 114.4(2) . . . yes
O1 C1 C0 107.6(2) . . . yes
C1 C0 C2 109.9(2) . . . no
C1 C0 C3 106.7(2) . . . no
C1 C0 C4 106.5(2) . . . no
C2 C0 C3 114.1(2) . . . no
C2 C0 C4 108.1(2) . . . no
C3 C0 C4 111.2(2) . . . no
O2 C2 C0 112.9(2) . . . yes
O3 C3 C0 113.7(2) . . . yes
O4 C4 C0 110.9(2) . . . yes
O1 C10 C11 118.6(2) . . . yes
O1 C10 C19 118.9(3) . . . yes
C11 C10 C19 122.4(3) . . . no
C10 C11 C12 118.3(2) . . . no
C10 C11 C21 119.2(3) . . . no
C12 C11 C21 122.4(2) . . . no
C11 C12 C13 123.5(2) . . . no
C11 C12 C17 119.3(3) . . . no
C13 C12 C17 117.3(3) . . . no
C12 C13 C14 121.8(3) . . . no
C13 C14 C15 118.8(3) . . . no
Br3 C15 C14 119.3(2) . . . yes
Br3 C15 C16 118.5(3) . . . yes
C14 C15 C16 122.2(3) . . . no
C15 C16 C17 120.0(3) . . . no
C12 C17 C16 119.8(3) . . . no
C12 C17 C18 119.6(3) . . . no
C16 C17 C18 120.7(2) . . . no
C17 C18 C19 120.9(2) . . . no
C10 C19 C18 119.5(3) . . . no
O2 C20 C21 118.7(2) . . . yes
O2 C20 C29 120.0(2) . . . yes
C21 C20 C29 121.1(2) . . . no
C11 C21 C20 119.2(2) . . . no
C11 C21 C22 122.3(2) . . . no
C20 C21 C22 118.5(2) . . . no
C21 C22 C23 122.5(2) . . . no
C21 C22 C27 120.2(2) . . . no
C23 C22 C27 117.2(2) . . . no
C22 C23 C24 121.7(2) . . . no
C23 C24 C25 119.6(3) . . . no
Br1 C25 C24 119.0(2) . . . yes
Br1 C25 C26 119.51(19) . . . yes
C24 C25 C26 121.4(2) . . . no
C25 C26 C27 119.5(2) . . . no
C22 C27 C26 120.5(3) . . . no
C22 C27 C28 118.8(2) . . . no
C26 C27 C28 120.7(2) . . . no
C27 C28 C29 120.7(2) . . . no
C20 C29 C28 120.6(3) . . . no
O3 C30 C31 116.5(2) . . . yes
O3 C30 C39 121.3(2) . . . yes
C31 C30 C39 122.0(2) . . . no
C30 C31 C32 119.0(3) . . . no
C30 C31 C41 118.3(2) . . . no
C32 C31 C41 122.7(3) . . . no
C31 C32 C33 122.8(3) . . . no
C31 C32 C37 118.9(2) . . . no
C33 C32 C37 118.4(2) . . . no
C32 C33 C34 121.3(3) . . . no
C33 C34 C35 118.9(3) . . . no
Br4 C35 C34 118.6(2) . . . yes
Br4 C35 C36 119.0(2) . . . yes
C34 C35 C36 122.4(3) . . . no
C35 C36 C37 120.0(3) . . . no
C32 C37 C36 119.0(3) . . . no
C32 C37 C38 119.6(2) . . . no
C36 C37 C38 121.4(3) . . . no
C37 C38 C39 120.9(3) . . . no
C30 C39 C38 119.5(3) . . . no
O4 C40 C41 118.8(2) . . . yes
O4 C40 C49 119.5(2) . . . yes
C41 C40 C49 121.7(3) . . . no
C31 C41 C40 119.0(3) . . . no
C31 C41 C42 121.7(2) . . . no
C40 C41 C42 119.1(3) . . . no
C41 C42 C43 122.5(3) . . . no
C41 C42 C47 119.9(2) . . . no
C43 C42 C47 117.5(3) . . . no
C42 C43 C44 121.7(3) . . . no
C43 C44 C45 119.2(2) . . . no
Br2 C45 C44 118.0(2) . . . yes
Br2 C45 C46 120.0(2) . . . yes
C44 C45 C46 121.9(3) . . . no
C45 C46 C47 119.8(3) . . . no
C42 C47 C46 119.8(2) . . . no
C42 C47 C48 118.1(3) . . . no
C46 C47 C48 122.0(3) . . . no
C47 C48 C49 120.9(3) . . . no
C40 C49 C48 120.2(2) . . . no
O1 C1 H1A 110.00 . . . no
O1 C1 H1B 110.00 . . . no
C0 C1 H1A 110.00 . . . no
C0 C1 H1B 110.00 . . . no
H1A C1 H1B 109.00 . . . no
O2 C2 H2A 109.00 . . . no
O2 C2 H2B 109.00 . . . no
C0 C2 H2A 109.00 . . . no
C0 C2 H2B 109.00 . . . no
H2A C2 H2B 108.00 . . . no
O3 C3 H3A 109.00 . . . no
O3 C3 H3B 109.00 . . . no
C0 C3 H3A 109.00 . . . no
C0 C3 H3B 109.00 . . . no
H3A C3 H3B 108.00 . . . no
O4 C4 H4A 110.00 . . . no
O4 C4 H4B 109.00 . . . no
C0 C4 H4A 109.00 . . . no
C0 C4 H4B 109.00 . . . no
H4A C4 H4B 108.00 . . . no
C12 C13 H13 119.00 . . . no
C14 C13 H13 119.00 . . . no
C13 C14 H14 121.00 . . . no
C15 C14 H14 121.00 . . . no
C15 C16 H16 120.00 . . . no
C17 C16 H16 120.00 . . . no
C17 C18 H18 120.00 . . . no
C19 C18 H18 120.00 . . . no
C10 C19 H19 120.00 . . . no
C18 C19 H19 120.00 . . . no
C22 C23 H23 119.00 . . . no
C24 C23 H23 119.00 . . . no
C23 C24 H24 120.00 . . . no
C25 C24 H24 120.00 . . . no
C25 C26 H26 120.00 . . . no
C27 C26 H26 120.00 . . . no
C27 C28 H28 120.00 . . . no
C29 C28 H28 120.00 . . . no
C20 C29 H29 120.00 . . . no
C28 C29 H29 120.00 . . . no
C32 C33 H33 119.00 . . . no
C34 C33 H33 119.00 . . . no
C33 C34 H34 121.00 . . . no
C35 C34 H34 121.00 . . . no
C35 C36 H36 120.00 . . . no
C37 C36 H36 120.00 . . . no
C37 C38 H38 120.00 . . . no
C39 C38 H38 120.00 . . . no
C30 C39 H39 120.00 . . . no
C38 C39 H39 120.00 . . . no
C42 C43 H43 119.00 . . . no
C44 C43 H43 119.00 . . . no
C43 C44 H44 120.00 . . . no
C45 C44 H44 120.00 . . . no
C45 C46 H46 120.00 . . . no
C47 C46 H46 120.00 . . . no
C47 C48 H48 120.00 . . . no
C49 C48 H48 120.00 . . . no
C40 C49 H49 120.00 . . . no
C48 C49 H49 120.00 . . . no
C51 C50 C55 120.0(3) . . . no
C50 C51 C52 119.3(3) . . . no
C51 C52 C53 120.7(3) . . . no
C52 C53 C54 119.4(3) . . . no
C53 C54 C55 120.4(3) . . . no
C50 C55 C54 120.2(4) . . . no
C51 C50 H50 120.00 . . . no
C55 C50 H50 120.00 . . . no
C50 C51 H51 120.00 . . . no
C52 C51 H51 120.00 . . . no
C51 C52 H52 120.00 . . . no
C53 C52 H52 120.00 . . . no
C52 C53 H53 120.00 . . . no
C54 C53 H53 120.00 . . . no
C53 C54 H54 120.00 . . . no
C55 C54 H54 120.00 . . . no
C50 C55 H55 120.00 . . . no
C54 C55 H55 120.00 . . . no
C57 C56 C61 119.7(4) . . . no
C56 C57 C58 120.5(4) . . . no
C57 C58 C59 121.4(4) . . . no
C58 C59 C60 119.5(4) . . . no
C59 C60 C61 120.3(4) . . . no
C56 C61 C60 118.7(4) . . . no
C57 C56 H56 120.00 . . . no
C61 C56 H56 120.00 . . . no
C56 C57 H57 120.00 . . . no
C58 C57 H57 120.00 . . . no
C57 C58 H58 119.00 . . . no
C59 C58 H58 119.00 . . . no
C58 C59 H59 120.00 . . . no
C60 C59 H59 120.00 . . . no
C59 C60 H60 120.00 . . . no
C61 C60 H60 120.00 . . . no
C56 C61 H61 121.00 . . . no
C60 C61 H61 121.00 . . . no

loop_
_geom_bond_atom_site_label_1
_geom_bond_atom_site_label_2
_geom_bond_distance
_geom_bond_site_symmetry_1
_geom_bond_site_symmetry_2
_geom_bond_publ_flag
Br1 C25 1.904(3) . . yes
Br2 C45 1.906(3) . . yes
Br3 C15 1.905(3) . . yes
Br4 C35 1.912(3) . . yes
O1 C1 1.452(3) . . yes
O1 C10 1.366(4) . . yes
O2 C2 1.441(4) . . yes
O2 C20 1.373(3) . . yes
O3 C3 1.446(3) . . yes
O3 C30 1.372(3) . . yes
O4 C4 1.441(3) . . yes
O4 C40 1.377(4) . . yes
C1 C0 1.530(4) . . no
C0 C2 1.544(4) . . no
C0 C3 1.546(4) . . no
C0 C4 1.534(4) . . no
C10 C11 1.382(4) . . no
C10 C19 1.415(4) . . no
C11 C12 1.432(4) . . no
C11 C21 1.493(4) . . no
C12 C13 1.426(4) . . no
C12 C17 1.436(4) . . no
C13 C14 1.372(4) . . no
C14 C15 1.413(5) . . no
C15 C16 1.349(4) . . no
C16 C17 1.414(4) . . no
C17 C18 1.408(4) . . no
C18 C19 1.373(4) . . no
C20 C21 1.385(4) . . no
C20 C29 1.418(4) . . no
C21 C22 1.425(4) . . no
C22 C23 1.426(4) . . no
C22 C27 1.429(4) . . no
C23 C24 1.366(4) . . no
C24 C25 1.408(4) . . no
C25 C26 1.370(4) . . no
C26 C27 1.410(4) . . no
C27 C28 1.416(4) . . no
C28 C29 1.362(4) . . no
C30 C31 1.376(4) . . no
C30 C39 1.421(4) . . no
C31 C32 1.432(4) . . no
C31 C41 1.496(4) . . no
C32 C33 1.423(4) . . no
C32 C37 1.437(4) . . no
C33 C34 1.365(4) . . no
C34 C35 1.413(4) . . no
C35 C36 1.351(4) . . no
C36 C37 1.415(4) . . no
C37 C38 1.407(4) . . no
C38 C39 1.369(4) . . no
C40 C41 1.369(4) . . no
C40 C49 1.410(4) . . no
C41 C42 1.432(4) . . no
C42 C43 1.426(4) . . no
C42 C47 1.437(4) . . no
C43 C44 1.366(4) . . no
C44 C45 1.412(4) . . no
C45 C46 1.361(4) . . no
C46 C47 1.412(4) . . no
C47 C48 1.423(4) . . no
C48 C49 1.373(4) . . no
C1 H1A 0.9900 . . no
C1 H1B 0.9900 . . no
C2 H2A 0.9900 . . no
C2 H2B 0.9900 . . no
C3 H3A 0.9900 . . no
C3 H3B 0.9900 . . no
C4 H4A 0.9900 . . no
C4 H4B 0.9900 . . no
C13 H13 0.9500 . . no
C14 H14 0.9500 . . no
C16 H16 0.9500 . . no
C18 H18 0.9500 . . no
C19 H19 0.9500 . . no
C23 H23 0.9500 . . no
C24 H24 0.9500 . . no
C26 H26 0.9500 . . no
C28 H28 0.9500 . . no
C29 H29 0.9500 . . no
C33 H33 0.9500 . . no
C34 H34 0.9500 . . no
C36 H36 0.9500 . . no
C38 H38 0.9500 . . no
C39 H39 0.9500 . . no
C43 H43 0.9500 . . no
C44 H44 0.9500 . . no
C46 H46 0.9500 . . no
C48 H48 0.9500 . . no
C49 H49 0.9500 . . no
C50 C51 1.387(5) . . no
C50 C55 1.385(6) . . no
C51 C52 1.385(4) . . no
C52 C53 1.378(5) . . no
C53 C54 1.389(5) . . no
C54 C55 1.369(7) . . no
C50 H50 0.9500 . . no
C51 H51 0.9500 . . no
C52 H52 0.9500 . . no
C53 H53 0.9500 . . no
C54 H54 0.9500 . . no
C55 H55 0.9500 . . no
C56 C57 1.377(6) . . no
C56 C61 1.393(6) . . no
C57 C58 1.357(6) . . no
C58 C59 1.362(6) . . no
C59 C60 1.379(6) . . no
C60 C61 1.399(7) . . no
C56 H56 0.9500 . . no
C57 H57 0.9500 . . no
C58 H58 0.9500 . . no
C59 H59 0.9500 . . no
C60 H60 0.9500 . . no
C61 H61 0.9500 . . no

loop_
_geom_contact_atom_site_label_1
_geom_contact_atom_site_label_2
_geom_contact_distance
_geom_contact_site_symmetry_1
_geom_contact_site_symmetry_2
_geom_contact_publ_flag
Br1 O3 3.3749(19) . 3_557 no
Br1 C49 3.671(3) . 3_557 no
Br1 Br3 3.7712(5) . 3_567 no
Br1 Br4 3.7933(5) . 4_756 no
Br2 C28 3.458(3) . 1_545 no
Br2 C27 3.433(3) . 1_545 no
Br2 O4 3.4217(19) . 4_646 no
Br3 C24 3.405(3) . 3_467 no
Br3 Br1 3.7712(5) . 3_467 no
Br3 C25 3.489(3) . 3_467 no
Br4 C16 3.658(3) . 4_646 no
Br4 Br1 3.7933(5) . 4_746 no
Br4 C26 3.667(3) . 4_746 no
Br1 H18 3.2000 . 1_655 no
Br1 H4A 2.9100 . 3_557 no
Br1 H16 3.0800 . 1_655 no
Br2 H13 3.1300 . 1_545 no
Br4 H50 3.1200 . 2_655 no
Br4 H26 2.9600 . 4_746 no
O1 O2 2.759(3) . . no
O1 C20 2.957(3) . . no
O2 O1 2.759(3) . . no
O2 C10 2.920(3) . . no
O3 C18 3.166(3) . 3_557 no
O3 O4 2.747(3) . . no
O3 C40 2.878(3) . . no
O3 Br1 3.3748(19) . 3_457 no
O4 Br2 3.4218(19) . 4_656 no
O4 O3 2.747(3) . . no
O4 C30 2.942(3) . . no
O1 H3B 2.4100 . . no
O1 H3A 2.6500 . . no
O1 H52 2.8600 . 1_556 no
O2 H33 2.5400 . 4_656 no
O2 H1A 2.6500 . . no
O3 H4A 2.7300 . . no
O3 H18 2.4900 . 3_557 no
O4 H2A 2.7600 . . no
O4 H2B 2.6900 . . no
C1 C20 3.509(4) . . no
C2 C46 3.483(4) . 4_656 no
C2 C30 3.545(4) . . no
C2 C47 3.491(4) . 4_656 no
C3 C20 3.397(4) . . no
C4 C30 3.517(4) . . no
C10 O2 2.920(3) . . no
C12 C34 3.578(4) . 4_656 no
C12 C23 3.262(4) . . no
C13 C22 3.282(4) . . no
C13 C23 3.188(4) . . no
C16 Br4 3.658(3) . 4_656 no
C17 C34 3.597(4) . 4_656 no
C18 O3 3.166(3) . 3_457 no
C20 C1 3.509(4) . . no
C20 O1 2.957(3) . . no
C20 C3 3.397(4) . . no
C22 C13 3.282(4) . . no
C23 C13 3.188(4) . . no
C23 C12 3.262(4) . . no
C24 Br3 3.405(3) . 3_567 no
C25 Br3 3.489(3) . 3_567 no
C26 Br4 3.667(3) . 4_756 no
C27 Br2 3.433(3) . 1_565 no
C28 Br2 3.458(3) . 1_565 no
C29 C39 3.336(4) . . no
C30 C4 3.517(4) . . no
C30 O4 2.942(3) . . no
C30 C2 3.545(4) . . no
C32 C43 3.336(4) . . no
C33 C43 3.364(4) . . no
C33 C42 3.391(4) . . no
C34 C12 3.578(4) . 4_646 no
C34 C17 3.597(4) . 4_646 no
C36 C59 3.454(6) . 2_665 no
C39 C29 3.336(4) . . no
C40 O3 2.878(3) . . no
C42 C33 3.391(4) . . no
C43 C33 3.364(4) . . no
C43 C32 3.336(4) . . no
C46 C2 3.483(4) . 4_646 no
C47 C2 3.491(4) . 4_646 no
C49 Br1 3.670(3) . 3_457 no
C49 C60 3.570(5) . 3_456 no
C53 C56 3.565(6) . . no
C56 C53 3.565(6) . . no
C59 C36 3.454(6) . 2_664 no
C60 C49 3.570(5) . 3_556 no
C1 H19 2.8300 . . no
C2 H29 2.7700 . . no
C3 H39 2.8100 . . no
C3 H18 2.9200 . 3_557 no
C4 H49 2.8300 . . no
C10 H52 2.9500 . 1_556 no
C11 H23 2.6600 . . no
C12 H34 3.0000 . 4_656 no
C12 H23 2.7300 . . no
C13 H23 2.8600 . . no
C15 H57 3.0200 . 1_556 no
C16 H57 2.9300 . 1_556 no
C17 H34 2.9000 . 4_656 no
C17 H57 2.9800 . 1_556 no
C18 H34 3.0200 . 4_656 no
C19 H1A 2.7400 . . no
C20 H3A 2.7100 . . no
C21 H13 2.7000 . . no
C22 H13 2.7400 . . no
C23 H52 3.0000 . 1_556 no
C23 H13 2.8500 . . no
C25 H4A 3.0400 . 3_557 no
C28 H39 3.0300 . . no
C29 H3A 2.9400 . . no
C29 H39 2.9200 . . no
C29 H2A 2.5600 . . no
C30 H2A 2.9000 . . no
C31 H43 2.6500 . . no
C32 H56 3.0700 . 3_556 no
C32 H43 2.7500 . . no
C33 H43 2.9400 . . no
C34 H50 3.0400 . 2_655 no
C36 H59 2.8600 . 2_665 no
C37 H56 2.8000 . 3_556 no
C38 H56 3.0000 . 3_556 no
C39 H2A 3.0800 . . no
C39 H29 3.0400 . . no
C39 H3A 2.5900 . . no
C41 H33 2.6800 . . no
C42 H33 2.8800 . . no
C43 H33 3.0600 . . no
C44 H2B 3.0900 . 4_646 no
C45 H2B 2.9300 . 4_646 no
C46 H2B 2.9300 . 4_646 no
C47 H2B 3.1000 . 4_646 no
C48 H29 2.8500 . 4_646 no
C49 H4A 2.6300 . . no
C53 H4B 2.9000 . 3_556 no
C54 H4B 2.7500 . 3_556 no
C56 H43 2.8000 . 3_456 no
C56 H53 2.8600 . . no
C57 H43 3.0000 . 3_456 no
C57 H23 2.8400 . 1_554 no
C58 H24 3.0600 . 1_554 no
C59 H24 3.0500 . 1_554 no
C59 H36 2.8900 . 2_664 no
C60 H49 2.8300 . 3_556 no
C61 H53 3.0500 . . no
H1A C19 2.7400 . . no
H1A O2 2.6500 . . no
H1A H4B 2.5300 . . no
H1B H3B 2.4700 . . no
H1B H4A 2.4100 . . no
H1B H4B 2.5900 . . no
H2A C29 2.5600 . . no
H2A C30 2.9000 . . no
H2A C39 3.0800 . . no
H2A H29 2.1300 . . no
H2A O4 2.7600 . . no
H2A H3A 2.5100 . . no
H2B C45 2.9300 . 4_656 no
H2B C46 2.9300 . 4_656 no
H2B O4 2.6900 . . no
H2B H4B 2.4100 . . no
H2B C44 3.0900 . 4_656 no
H2B C47 3.1000 . 4_656 no
H3A C20 2.7100 . . no
H3A O1 2.6500 . . no
H3A C39 2.5900 . . no
H3A H2A 2.5100 . . no
H3A H39 2.1500 . . no
H3A C29 2.9400 . . no
H3B H1B 2.4700 . . no
H3B O1 2.4100 . . no
H3B H18 2.5500 . 3_557 no
H4A Br1 2.9100 . 3_457 no
H4A O3 2.7300 . . no
H4A C25 3.0400 . 3_457 no
H4A H49 2.5600 . . no
H4A C49 2.6300 . . no
H4A H1B 2.4100 . . no
H4B H54 2.4700 . 3_456 no
H4B H1B 2.5900 . . no
H4B H2B 2.4100 . . no
H4B C53 2.9000 . 3_456 no
H4B C54 2.7500 . 3_456 no
H4B H1A 2.5300 . . no
H13 Br2 3.1300 . 1_565 no
H13 C21 2.7000 . . no
H13 C23 2.8500 . . no
H13 C22 2.7400 . . no
H16 H18 2.4600 . . no
H16 Br1 3.0800 . 1_455 no
H18 O3 2.4900 . 3_457 no
H18 Br1 3.2000 . 1_455 no
H18 H16 2.4600 . . no
H18 H3B 2.5500 . 3_457 no
H18 C3 2.9200 . 3_457 no
H19 C1 2.8300 . . no
H23 C13 2.8600 . . no
H23 C57 2.8400 . 1_556 no
H23 C12 2.7300 . . no
H23 C11 2.6600 . . no
H24 C59 3.0500 . 1_556 no
H24 C58 3.0600 . 1_556 no
H26 Br4 2.9600 . 4_756 no
H26 H28 2.4700 . . no
H26 H51 2.5900 . 3_556 no
H28 H26 2.4700 . . no
H29 C48 2.8500 . 4_656 no
H29 H2A 2.1300 . . no
H29 C2 2.7700 . . no
H29 C39 3.0400 . . no
H33 C41 2.6800 . . no
H33 C42 2.8800 . . no
H33 C43 3.0600 . . no
H33 O2 2.5400 . 4_646 no
H34 C17 2.9000 . 4_646 no
H34 C18 3.0200 . 4_646 no
H34 C12 3.0000 . 4_646 no
H36 H38 2.4800 . . no
H36 H59 2.5300 . 2_665 no
H36 C59 2.8900 . 2_665 no
H38 H36 2.4800 . . no
H39 C29 2.9200 . . no
H39 H3A 2.1500 . . no
H39 C3 2.8100 . . no
H39 C28 3.0300 . . no
H43 C33 2.9400 . . no
H43 C31 2.6500 . . no
H43 C32 2.7500 . . no
H43 C57 3.0000 . 3_556 no
H43 C56 2.8000 . 3_556 no
H46 H48 2.5100 . . no
H48 H46 2.5100 . . no
H49 H4A 2.5600 . . no
H49 H60 2.4800 . 3_456 no
H49 C4 2.8300 . . no
H49 C60 2.8300 . 3_456 no
H50 Br4 3.1200 . 2_654 no
H50 C34 3.0400 . 2_654 no
H51 H26 2.5900 . 3_456 no
H52 O1 2.8600 . 1_554 no
H52 C10 2.9500 . 1_554 no
H52 C23 3.0000 . 1_554 no
H53 C56 2.8600 . . no
H53 C61 3.0500 . . no
H54 H4B 2.4700 . 3_556 no
H55 C61 2.9400 . 4_645 no
H56 C32 3.0700 . 3_456 no
H56 C37 2.8000 . 3_456 no
H56 C38 3.0000 . 3_456 no
H57 C15 3.0200 . 1_554 no
H57 C16 2.9300 . 1_554 no
H57 C17 2.9800 . 1_554 no
H59 C36 2.8600 . 2_664 no
H59 H36 2.5300 . 2_664 no
H60 H49 2.4800 . 3_556 no

loop_
_geom_hbond_atom_site_label_D
_geom_hbond_atom_site_label_H
_geom_hbond_atom_site_label_A
_geom_hbond_distance_DH
_geom_hbond_distance_HA
_geom_hbond_distance_DA
_geom_hbond_angle_DHA
_geom_hbond_site_symmetry_A
_geom_hbond_publ_flag
C4 H4A Br1 0.9900 2.9100 3.837(3) 156.00 3_457 yes
C18 H18 O3 0.9500 2.4900 3.166(3) 128.00 3_457 yes
C33 H33 O2 0.9500 2.5400 3.433(4) 156.00 4_646 yes

loop_
_geom_torsion_atom_site_label_1
_geom_torsion_atom_site_label_2
_geom_torsion_atom_site_label_3
_geom_torsion_atom_site_label_4
_geom_torsion
_geom_torsion_site_symmetry_1
_geom_torsion_site_symmetry_2
_geom_torsion_site_symmetry_3
_geom_torsion_site_symmetry_4
_geom_torsion_publ_flag
C10 O1 C1 C0 129.1(2) . . . . no
C1 O1 C10 C11 -121.3(3) . . . . no
C1 O1 C10 C19 61.3(3) . . . . no
C20 O2 C2 C0 82.6(3) . . . . no
C2 O2 C20 C21 -134.0(3) . . . . no
C2 O2 C20 C29 50.3(3) . . . . no
C30 O3 C3 C0 83.9(3) . . . . no
C3 O3 C30 C31 -137.1(2) . . . . no
C3 O3 C30 C39 48.8(3) . . . . no
C40 O4 C4 C0 125.6(2) . . . . no
C4 O4 C40 C41 -121.1(3) . . . . no
C4 O4 C40 C49 58.5(3) . . . . no
O1 C1 C0 C2 -80.4(3) . . . . no
O1 C1 C0 C3 43.9(3) . . . . no
O1 C1 C0 C4 162.7(2) . . . . no
C1 C0 C2 O2 35.8(3) . . . . no
C3 C0 C2 O2 -84.1(3) . . . . no
C4 C0 C2 O2 151.7(2) . . . . no
C1 C0 C3 O3 147.3(2) . . . . no
C2 C0 C3 O3 -91.1(3) . . . . no
C4 C0 C3 O3 31.5(3) . . . . no
C1 C0 C4 O4 170.2(2) . . . . no
C2 C0 C4 O4 52.1(3) . . . . no
C3 C0 C4 O4 -73.9(3) . . . . no
O1 C10 C11 C12 -177.0(2) . . . . no
O1 C10 C11 C21 4.6(4) . . . . no
C19 C10 C11 C12 0.3(4) . . . . no
C19 C10 C11 C21 -178.1(2) . . . . no
O1 C10 C19 C18 175.2(2) . . . . no
C11 C10 C19 C18 -2.1(4) . . . . no
C10 C11 C12 C13 -175.5(3) . . . . no
C10 C11 C12 C17 2.4(4) . . . . no
C21 C11 C12 C13 2.8(4) . . . . no
C21 C11 C12 C17 -179.3(2) . . . . no
C10 C11 C21 C20 58.4(4) . . . . no
C10 C11 C21 C22 -122.1(3) . . . . no
C12 C11 C21 C20 -119.9(3) . . . . no
C12 C11 C21 C22 59.6(4) . . . . no
C11 C12 C13 C14 -178.2(3) . . . . no
C17 C12 C13 C14 3.8(4) . . . . no
C11 C12 C17 C16 177.4(3) . . . . no
C11 C12 C17 C18 -3.4(4) . . . . no
C13 C12 C17 C16 -4.5(4) . . . . no
C13 C12 C17 C18 174.6(3) . . . . no
C12 C13 C14 C15 -0.6(4) . . . . no
C13 C14 C15 Br3 177.8(2) . . . . no
C13 C14 C15 C16 -2.2(5) . . . . no
Br3 C15 C16 C17 -178.6(2) . . . . no
C14 C15 C16 C17 1.4(5) . . . . no
C15 C16 C17 C12 2.1(4) . . . . no
C15 C16 C17 C18 -177.1(3) . . . . no
C12 C17 C18 C19 1.7(4) . . . . no
C16 C17 C18 C19 -179.2(3) . . . . no
C17 C18 C19 C10 1.0(4) . . . . no
O2 C20 C21 C11 -0.6(4) . . . . no
O2 C20 C21 C22 179.9(2) . . . . no
C29 C20 C21 C11 175.1(3) . . . . no
C29 C20 C21 C22 -4.5(4) . . . . no
O2 C20 C29 C28 179.0(3) . . . . no
C21 C20 C29 C28 3.4(4) . . . . no
C11 C21 C22 C23 3.8(4) . . . . no
C11 C21 C22 C27 -176.5(3) . . . . no
C20 C21 C22 C23 -176.7(3) . . . . no
C20 C21 C22 C27 3.1(4) . . . . no
C21 C22 C23 C24 -177.5(3) . . . . no
C27 C22 C23 C24 2.8(4) . . . . no
C21 C22 C27 C26 177.4(3) . . . . no
C21 C22 C27 C28 -0.5(4) . . . . no
C23 C22 C27 C26 -2.8(4) . . . . no
C23 C22 C27 C28 179.2(3) . . . . no
C22 C23 C24 C25 -0.6(4) . . . . no
C23 C24 C25 Br1 176.0(2) . . . . no
C23 C24 C25 C26 -1.6(5) . . . . no
Br1 C25 C26 C27 -176.1(2) . . . . no
C24 C25 C26 C27 1.5(4) . . . . no
C25 C26 C27 C22 0.8(4) . . . . no
C25 C26 C27 C28 178.7(3) . . . . no
C22 C27 C28 C29 -0.7(4) . . . . no
C26 C27 C28 C29 -178.6(3) . . . . no
C27 C28 C29 C20 -0.7(4) . . . . no
O3 C30 C31 C32 -179.0(2) . . . . no
O3 C30 C31 C41 1.1(4) . . . . no
C39 C30 C31 C32 -4.9(4) . . . . no
C39 C30 C31 C41 175.1(3) . . . . no
O3 C30 C39 C38 177.2(2) . . . . no
C31 C30 C39 C38 3.4(4) . . . . no
C30 C31 C32 C33 -176.1(3) . . . . no
C30 C31 C32 C37 3.4(4) . . . . no
C41 C31 C32 C33 3.9(4) . . . . no
C41 C31 C32 C37 -176.7(3) . . . . no
C30 C31 C41 C40 60.9(4) . . . . no
C30 C31 C41 C42 -112.7(3) . . . . no
C32 C31 C41 C40 -119.1(3) . . . . no
C32 C31 C41 C42 67.4(4) . . . . no
C31 C32 C33 C34 -179.4(3) . . . . no
C37 C32 C33 C34 1.1(4) . . . . no
C31 C32 C37 C36 178.3(3) . . . . no
C31 C32 C37 C38 -0.4(4) . . . . no
C33 C32 C37 C36 -2.2(4) . . . . no
C33 C32 C37 C38 179.1(3) . . . . no
C32 C33 C34 C35 1.1(4) . . . . no
C33 C34 C35 Br4 178.8(2) . . . . no
C33 C34 C35 C36 -2.3(4) . . . . no
Br4 C35 C36 C37 -179.9(2) . . . . no
C34 C35 C36 C37 1.2(4) . . . . no
C35 C36 C37 C32 1.1(4) . . . . no
C35 C36 C37 C38 179.8(3) . . . . no
C32 C37 C38 C39 -1.3(4) . . . . no
C36 C37 C38 C39 -179.9(3) . . . . no
C37 C38 C39 C30 -0.1(4) . . . . no
O4 C40 C41 C31 1.6(4) . . . . no
O4 C40 C41 C42 175.3(2) . . . . no
C49 C40 C41 C31 -178.0(2) . . . . no
C49 C40 C41 C42 -4.4(4) . . . . no
O4 C40 C49 C48 -176.1(2) . . . . no
C41 C40 C49 C48 3.6(4) . . . . no
C31 C41 C42 C43 -0.4(4) . . . . no
C31 C41 C42 C47 175.0(2) . . . . no
C40 C41 C42 C43 -173.9(3) . . . . no
C40 C41 C42 C47 1.5(4) . . . . no
C41 C42 C43 C44 175.3(3) . . . . no
C47 C42 C43 C44 -0.3(4) . . . . no
C41 C42 C47 C46 -176.8(3) . . . . no
C41 C42 C47 C48 2.1(4) . . . . no
C43 C42 C47 C46 -1.1(4) . . . . no
C43 C42 C47 C48 177.7(2) . . . . no
C42 C43 C44 C45 1.1(4) . . . . no
C43 C44 C45 Br2 179.9(2) . . . . no
C43 C44 C45 C46 -0.6(4) . . . . no
Br2 C45 C46 C47 178.8(2) . . . . no
C44 C45 C46 C47 -0.8(4) . . . . no
C45 C46 C47 C42 1.6(4) . . . . no
C45 C46 C47 C48 -177.2(3) . . . . no
C42 C47 C48 C49 -3.0(4) . . . . no
C46 C47 C48 C49 175.9(3) . . . . no
C47 C48 C49 C40 0.3(4) . . . . no
C55 C50 C51 C52 1.4(6) . . . . no
C51 C50 C55 C54 -1.3(6) . . . . no
C50 C51 C52 C53 -0.7(6) . . . . no
C51 C52 C53 C54 -0.1(6) . . . . no
C52 C53 C54 C55 0.2(5) . . . . no
C53 C54 C55 C50 0.5(5) . . . . no
C61 C56 C57 C58 1.7(6) . . . . no
C57 C56 C61 C60 -0.2(7) . . . . no
C56 C57 C58 C59 -1.3(6) . . . . no
C57 C58 C59 C60 -0.6(6) . . . . no
C58 C59 C60 C61 2.1(6) . . . . no
C59 C60 C61 C56 -1.7(7) . . . . no

loop_
_cod_related_entry_id
_cod_related_entry_database
_cod_related_entry_code
1 ChemSpider 30658694
